data_7159548
loop_
_publ_author_name
'Ren, Hai'
'Wang, Rui-An'
'Shi, Jun'
'Song, Jun-Rong'
'Wu, Wei'
'Chi, Qin'
'Zhang, Ni'

_publ_section_title
;
 Electrochemical bromocyclization enables 3,5-diversification of
 heterocyclic indolines.
;
_journal_issue 36
_journal_name_full 'Organic &amp; biomolecular chemistry'
_journal_page_first 7290
_journal_page_last 7294
_journal_paper_doi 10.1039/d3ob00985h
_journal_volume 21
_journal_year 2023
_chemical_formula_moiety 'C34 H30 Br4 N2 O6 S2'
_chemical_formula_sum 'C34 H30 Br4 N2 O6 S2'
_chemical_formula_weight 946.36
_space_group_crystal_system triclinic
_space_group_IT_number 2
_space_group_name_Hall '-P 1'
_space_group_name_H-M_alt 'P -1'
_atom_sites_solution_hydrogens geom
_audit_block_doi 10.5517/ccdc.csd.cc2gsy18
_audit_update_record
;
2023-08-18 deposited with the CCDC.	2023-08-22 downloaded from the CCDC.
;
_cell_angle_alpha 66.4670(10)
_cell_angle_beta 77.1400(10)
_cell_angle_gamma 80.7070(10)
_cell_formula_units_Z 1
_cell_length_a 8.1543(2)
_cell_length_b 10.4250(2)
_cell_length_c 12.7925(3)
_cell_measurement_reflns_used 8449
_cell_measurement_temperature 150.(2)
_cell_measurement_theta_max 68.2497
_cell_measurement_theta_min 3.8278
_cell_volume 968.81(4)
_computing_cell_refinement 'SAINT V8.38A (Bruker AXS Inc., 2017)'
_computing_data_collection 'Bruker Instrument Service vV6.2.15'
_computing_data_reduction 'SAINT V8.38A (Bruker AXS Inc., 2017)'
_computing_molecular_graphics 'shelXle (C.B. Huebschle, rev 882)'
_computing_structure_refinement 'SHELXL-2017/1 (Sheldrick, 2017)'
_computing_structure_solution 'SHELXT 2014/5 (Sheldrick, 2014)'
_diffrn_ambient_temperature 150.(2)
_diffrn_detector_area_resol_mean 7.3910
_diffrn_measured_fraction_theta_full 0.993
_diffrn_measured_fraction_theta_max 0.993
_diffrn_measurement_device_type 'Bruker D8 QUEST PHOTON II'
_diffrn_radiation_monochromator 'Helixos MX multilayer Optic'
_diffrn_radiation_type 'Cu K\a'
_diffrn_radiation_wavelength 1.54178
_diffrn_reflns_av_R_equivalents 0.0717
_diffrn_reflns_av_unetI/netI 0.0568
_diffrn_reflns_limit_h_max 9
_diffrn_reflns_limit_h_min -9
_diffrn_reflns_limit_k_max 12
_diffrn_reflns_limit_k_min -12
_diffrn_reflns_limit_l_max 15
_diffrn_reflns_limit_l_min -15
_diffrn_reflns_number 14147
_diffrn_reflns_theta_full 68.32
_diffrn_reflns_theta_max 68.32
_diffrn_reflns_theta_min 3.83
_diffrn_source 'Ius Diamond'
_diffrn_source_type Microfocus
_exptl_absorpt_coefficient_mu 6.439
_exptl_absorpt_correction_T_max 0.66
_exptl_absorpt_correction_T_min 0.19
_exptl_absorpt_correction_type multi-scan
_exptl_absorpt_process_details
;
SADABS-2016/2 - Bruker AXS area detector scaling and absorption correction
;
_exptl_crystal_colour 'clear light colourless'
_exptl_crystal_density_diffrn 1.622
_exptl_crystal_density_method 'not measured'
_exptl_crystal_description prism
_exptl_crystal_F_000 468
_exptl_crystal_size_max 0.140
_exptl_crystal_size_mid 0.090
_exptl_crystal_size_min 0.070
_refine_diff_density_max 0.863
_refine_diff_density_min -0.334
_refine_ls_extinction_method none
_refine_ls_goodness_of_fit_ref 1.056
_refine_ls_hydrogen_treatment constr
_refine_ls_matrix_type full
_refine_ls_number_parameters 218
_refine_ls_number_reflns 3541
_refine_ls_number_restraints 0
_refine_ls_restrained_S_all 1.056
_refine_ls_R_factor_all 0.0485
_refine_ls_R_factor_gt 0.0410
_refine_ls_shift/su_max 0.004
_refine_ls_shift/su_mean 0.000
_refine_ls_structure_factor_coef Fsqd
_refine_ls_weighting_details 'w=1/[\s^2^(Fo^2^)+(0.0633P)^2^+0.3531P] where P=(Fo^2^+2Fc^2^)/3'
_refine_ls_weighting_scheme calc
_refine_ls_wR_factor_gt 0.1077
_refine_ls_wR_factor_ref 0.1130
_reflns_number_gt 3066
_reflns_number_total 3541
_reflns_threshold_expression 'I > 2\s(I)'
_cod_data_source_file d3ob00985h2.cif
_cod_data_source_block gy_rh1
_cod_depositor_comments
;
The following automatic conversions were performed:

data item '_exptl_absorpt_correction_type' value 'Multi-Scan' was
changed to 'multi-scan' in accordance with the
/home/data/users/saulius/crontab/automatic-downloads/rss-feeds/RSC/lib/dictionaries/cif_core.dic
dictionary named 'cif_core.dic' version 2.4.2 last updated on
2011-04-26.

Automatic conversion script
Id: cif_fix_values 8170 2020-07-09 18:12:32Z antanas 

 Adding full bibliography for 7159548.cif.
;
_cod_database_code 7159548

loop_
_space_group_symop_operation_xyz
'x, y, z'
'-x, -y, -z'

loop_
_atom_site_type_symbol
_atom_site_label
_atom_site_fract_x
_atom_site_fract_y
_atom_site_fract_z
_atom_site_U_iso_or_equiv
_atom_site_adp_type
_atom_site_calc_flag
_atom_site_refinement_flags_adp
_atom_site_refinement_flags_occupancy
_atom_site_refinement_flags_posn
_atom_site_occupancy
_atom_site_disorder_assembly
_atom_site_disorder_group
Br Br1 0.53336(5) 0.10982(4) 0.27187(3) 0.04363(15) Uani d . . . 1 . .
C C1 0.4513(4) 0.4120(4) 0.1695(3) 0.0357(7) Uani d . . . 1 . .
H H1 0.412194 0.370377 0.121975 0.043 Uiso calc U . R 1 . .
O O1 -0.0009(3) 0.4944(3) 0.2984(2) 0.0437(6) Uani d . . . 1 . .
N N1 0.3085(4) 0.4554(3) 0.2447(3) 0.0373(6) Uani d . . . 1 . .
S S1 0.13232(11) 0.53590(9) 0.20062(7) 0.0371(2) Uani d . . . 1 . .
Br Br2 0.54104(6) 0.22238(4) 0.70675(3) 0.04502(15) Uani d . . . 1 . .
C C2 0.4619(5) 0.2996(3) 0.5631(3) 0.0374(7) Uani d . . . 1 . .
O O2 0.1293(3) 0.5086(3) 0.0999(2) 0.0444(6) Uani d . . . 1 . .
O O3 0.5568(3) 0.5207(3) 0.0998(2) 0.0416(6) Uani d . . . 1 . .
C C3 0.2581(5) 0.4520(3) 0.4486(3) 0.0377(7) Uani d . . . 1 . .
H H3 0.160453 0.516201 0.440306 0.045 Uiso calc U . R 1 . .
C C10 0.5592(5) 0.3011(3) 0.2568(3) 0.0357(7) Uani d . . . 1 . .
C C11 0.4880(4) 0.3196(3) 0.3692(3) 0.0339(7) Uani d . . . 1 . .
C C12 0.5489(5) 0.2609(3) 0.4722(3) 0.0368(7) Uani d . . . 1 . .
H H12 0.646407 0.196569 0.480588 0.044 Uiso calc U . R 1 . .
C C13 0.2786(5) 0.9264(4) 0.0276(3) 0.0463(9) Uani d . . . 1 . .
H H13 0.362088 0.971896 -0.036228 0.056 Uiso calc U . R 1 . .
C C14 0.0476(6) 0.9363(4) 0.1775(4) 0.0522(10) Uani d . . . 1 . .
H H14 -0.029329 0.988681 0.216119 0.063 Uiso calc U . R 1 . .
C C15 0.0370(5) 0.7933(4) 0.2146(4) 0.0470(9) Uani d . . . 1 . .
H H15 -0.045793 0.747751 0.278857 0.056 Uiso calc U . R 1 . .
C C16 0.2678(5) 0.7839(4) 0.0623(3) 0.0445(8) Uani d . . . 1 . .
H H16 0.341484 0.732212 0.021639 0.053 Uiso calc U . R 1 . .
C C17 0.1829(7) 1.1598(4) 0.0453(5) 0.0601(12) Uani d . . . 1 . .
H H17A 0.070029 1.209106 0.04243 0.09 Uiso calc U . R 1 . .
H H17B 0.252645 1.19395 -0.031948 0.09 Uiso calc U . R 1 . .
H H17C 0.235005 1.177364 0.099863 0.09 Uiso calc U . R 1 . .
C C6 0.7394(4) 0.3426(4) 0.2043(3) 0.0369(7) Uani d . . . 1 . .
H H6A 0.81012 0.315867 0.264636 0.044 Uiso calc U . R 1 . .
H H6AB 0.793063 0.30031 0.146855 0.044 Uiso calc U . R 1 . .
C C5 0.3437(4) 0.4128(3) 0.3577(3) 0.0343(7) Uani d . . . 1 . .
C C9 0.1474(5) 0.7167(4) 0.1577(3) 0.0388(7) Uani d . . . 1 . .
C C8 0.1693(5) 1.0045(4) 0.0845(4) 0.0463(9) Uani d . . . 1 . .
C C7 0.7082(5) 0.5001(4) 0.1476(3) 0.0379(7) Uani d . . . 1 . .
H H7A 0.6911 0.544349 0.205163 0.045 Uiso calc U . R 1 . .
H H7AB 0.804224 0.540347 0.085814 0.045 Uiso calc U . R 1 . .
C C4 0.3201(5) 0.3943(3) 0.5521(3) 0.0378(8) Uani d . . . 1 . .
H H4 0.265031 0.419744 0.615546 0.045 Uiso calc U . R 1 . .

loop_
_atom_site_aniso_label
_atom_site_aniso_U_11
_atom_site_aniso_U_22
_atom_site_aniso_U_33
_atom_site_aniso_U_12
_atom_site_aniso_U_13
_atom_site_aniso_U_23
Br1 0.0528(3) 0.0329(2) 0.0466(2) -0.00617(15) -0.00377(17) -0.01810(16)
C1 0.0344(17) 0.0367(16) 0.0361(16) -0.0004(13) -0.0074(13) -0.0142(13)
O1 0.0377(13) 0.0409(13) 0.0530(15) -0.0037(10) -0.0043(11) -0.0202(11)
N1 0.0375(16) 0.0387(14) 0.0374(14) -0.0008(11) -0.0078(12) -0.0162(12)
S1 0.0342(4) 0.0374(4) 0.0417(4) -0.0014(3) -0.0088(3) -0.0164(3)
Br2 0.0628(3) 0.0363(2) 0.0363(2) -0.00661(16) -0.01472(17) -0.00997(15)
C2 0.050(2) 0.0306(15) 0.0314(15) -0.0091(13) -0.0101(14) -0.0077(12)
O2 0.0421(14) 0.0500(14) 0.0510(15) 0.0003(11) -0.0150(11) -0.0271(12)
O3 0.0392(13) 0.0400(12) 0.0369(12) -0.0022(10) -0.0090(10) -0.0049(10)
C3 0.0386(18) 0.0314(15) 0.0412(17) -0.0038(13) -0.0027(14) -0.0136(13)
C10 0.0402(19) 0.0310(15) 0.0370(17) -0.0035(13) -0.0070(14) -0.0137(13)
C11 0.0380(18) 0.0279(14) 0.0356(16) -0.0059(12) -0.0041(13) -0.0119(12)
C12 0.0409(19) 0.0280(15) 0.0413(18) -0.0014(13) -0.0103(14) -0.0118(13)
C13 0.049(2) 0.0411(19) 0.0412(19) -0.0066(16) -0.0099(16) -0.0060(15)
C14 0.051(2) 0.0393(19) 0.065(3) 0.0034(16) -0.0063(19) -0.0231(18)
C15 0.046(2) 0.0406(18) 0.051(2) -0.0033(15) -0.0034(17) -0.0163(16)
C16 0.046(2) 0.0409(18) 0.0410(18) 0.0018(15) -0.0079(15) -0.0112(15)
C17 0.065(3) 0.037(2) 0.071(3) -0.0012(18) -0.017(2) -0.0108(19)
C6 0.0322(17) 0.0403(17) 0.0396(17) -0.0007(13) -0.0080(13) -0.0164(14)
C5 0.0372(18) 0.0286(15) 0.0351(16) -0.0065(12) -0.0036(13) -0.0099(12)
C9 0.0387(18) 0.0371(17) 0.0400(17) 0.0018(14) -0.0135(14) -0.0123(14)
C8 0.049(2) 0.0375(18) 0.050(2) 0.0010(15) -0.0192(17) -0.0094(15)
C7 0.0374(18) 0.0382(17) 0.0387(17) -0.0044(13) -0.0064(14) -0.0148(14)
C4 0.0437(19) 0.0344(16) 0.0356(16) -0.0097(13) 0.0002(14) -0.0148(13)

loop_
_atom_type_symbol
_atom_type_description
_atom_type_scat_dispersion_real
_atom_type_scat_dispersion_imag
_atom_type_scat_source
C C 0.0181 0.0091 'International Tables Vol C Tables 4.2.6.8 and 6.1.1.4'
H H 0.0000 0.0000 'International Tables Vol C Tables 4.2.6.8 and 6.1.1.4'
N N 0.0311 0.0180 'International Tables Vol C Tables 4.2.6.8 and 6.1.1.4'
O O 0.0492 0.0322 'International Tables Vol C Tables 4.2.6.8 and 6.1.1.4'
S S 0.3331 0.5567 'International Tables Vol C Tables 4.2.6.8 and 6.1.1.4'
Br Br -0.6763 1.2805 'International Tables Vol C Tables 4.2.6.8 and 6.1.1.4'

loop_
_geom_angle_atom_site_label_1
_geom_angle_atom_site_label_2
_geom_angle_atom_site_label_3
_geom_angle_site_symmetry_1
_geom_angle_site_symmetry_3
_geom_angle
_geom_angle_publ_flag
O3 C1 N1 . . 112.9(3) ?
O3 C1 C10 . . 105.6(3) ?
N1 C1 C10 . . 103.4(3) ?
O3 C1 H1 . . 111.5 ?
N1 C1 H1 . . 111.5 ?
C10 C1 H1 . . 111.5 ?
C5 N1 C1 . . 110.8(3) ?
C5 N1 S1 . . 126.4(2) ?
C1 N1 S1 . . 122.8(3) ?
O1 S1 O2 . . 119.99(17) ?
O1 S1 N1 . . 107.34(16) ?
O2 S1 N1 . . 105.67(16) ?
O1 S1 C9 . . 107.90(16) ?
O2 S1 C9 . . 108.17(17) ?
N1 S1 C9 . . 107.10(17) ?
C4 C2 C12 . . 122.1(3) ?
C4 C2 Br2 . . 118.7(3) ?
C12 C2 Br2 . . 119.2(3) ?
C1 O3 C7 . . 109.9(3) ?
C5 C3 C4 . . 117.9(3) ?
C5 C3 H3 . . 121.1 ?
C4 C3 H3 . . 121.1 ?
C11 C10 C6 . . 115.2(3) ?
C11 C10 C1 . . 104.0(3) ?
C6 C10 C1 . . 103.7(3) ?
C11 C10 Br1 . . 110.4(2) ?
C6 C10 Br1 . . 112.1(2) ?
C1 C10 Br1 . . 111.0(2) ?
C12 C11 C5 . . 121.0(3) ?
C12 C11 C10 . . 128.8(3) ?
C5 C11 C10 . . 110.1(3) ?
C11 C12 C2 . . 117.5(3) ?
C11 C12 H12 . . 121.3 ?
C2 C12 H12 . . 121.3 ?
C16 C13 C8 . . 121.2(4) ?
C16 C13 H13 . . 119.4 ?
C8 C13 H13 . . 119.4 ?
C15 C14 C8 . . 120.9(4) ?
C15 C14 H14 . . 119.5 ?
C8 C14 H14 . . 119.5 ?
C14 C15 C9 . . 119.8(4) ?
C14 C15 H15 . . 120.1 ?
C9 C15 H15 . . 120.1 ?
C13 C16 C9 . . 119.4(4) ?
C13 C16 H16 . . 120.3 ?
C9 C16 H16 . . 120.3 ?
C8 C17 H17A . . 109.5 ?
C8 C17 H17B . . 109.5 ?
H17A C17 H17B . . 109.5 ?
C8 C17 H17C . . 109.5 ?
H17A C17 H17C . . 109.5 ?
H17B C17 H17C . . 109.5 ?
C7 C6 C10 . . 100.8(3) ?
C7 C6 H6A . . 111.6 ?
C10 C6 H6A . . 111.6 ?
C7 C6 H6AB . . 111.6 ?
C10 C6 H6AB . . 111.6 ?
H6A C6 H6AB . . 109.4 ?
C3 C5 C11 . . 121.3(3) ?
C3 C5 N1 . . 129.4(3) ?
C11 C5 N1 . . 109.3(3) ?
C15 C9 C16 . . 120.1(3) ?
C15 C9 S1 . . 120.6(3) ?
C16 C9 S1 . . 119.3(3) ?
C14 C8 C13 . . 118.6(4) ?
C14 C8 C17 . . 121.0(4) ?
C13 C8 C17 . . 120.4(4) ?
O3 C7 C6 . . 104.5(3) ?
O3 C7 H7A . . 110.9 ?
C6 C7 H7A . . 110.9 ?
O3 C7 H7AB . . 110.9 ?
C6 C7 H7AB . . 110.9 ?
H7A C7 H7AB . . 108.9 ?
C2 C4 C3 . . 120.3(3) ?
C2 C4 H4 . . 119.9 ?
C3 C4 H4 . . 119.9 ?

loop_
_geom_bond_atom_site_label_1
_geom_bond_atom_site_label_2
_geom_bond_site_symmetry_2
_geom_bond_distance
_geom_bond_publ_flag
Br1 C10 . 1.967(3) ?
C1 O3 . 1.409(4) ?
C1 N1 . 1.472(4) ?
C1 C10 . 1.561(5) ?
C1 H1 . 1.0 ?
O1 S1 . 1.431(3) ?
N1 C5 . 1.414(5) ?
N1 S1 . 1.637(3) ?
S1 O2 . 1.433(3) ?
S1 C9 . 1.757(4) ?
Br2 C2 . 1.903(4) ?
C2 C4 . 1.388(5) ?
C2 C12 . 1.390(5) ?
O3 C7 . 1.446(5) ?
C3 C5 . 1.390(5) ?
C3 C4 . 1.390(6) ?
C3 H3 . 0.95 ?
C10 C11 . 1.501(5) ?
C10 C6 . 1.527(5) ?
C11 C12 . 1.380(5) ?
C11 C5 . 1.394(5) ?
C12 H12 . 0.95 ?
C13 C16 . 1.382(6) ?
C13 C8 . 1.391(6) ?
C13 H13 . 0.95 ?
C14 C15 . 1.384(6) ?
C14 C8 . 1.390(6) ?
C14 H14 . 0.95 ?
C15 C9 . 1.385(5) ?
C15 H15 . 0.95 ?
C16 C9 . 1.396(5) ?
C16 H16 . 0.95 ?
C17 C8 . 1.507(6) ?
C17 H17A . 0.98 ?
C17 H17B . 0.98 ?
C17 H17C . 0.98 ?
C6 C7 . 1.510(5) ?
C6 H6A . 0.99 ?
C6 H6AB . 0.99 ?
C7 H7A . 0.99 ?
C7 H7AB . 0.99 ?
C4 H4 . 0.95 ?

loop_
_geom_hbond_atom_site_label_D
_geom_hbond_atom_site_label_H
_geom_hbond_atom_site_label_A
_geom_hbond_site_symmetry_A
_geom_hbond_distance_DH
_geom_hbond_distance_HA
_geom_hbond_distance_DA
_geom_hbond_angle_DHA
_geom_hbond_publ_flag
C1 H1 O3 2_665 1.00 2.57 3.242(4) 124.5 ?
C3 H3 O1 . 0.95 2.56 3.030(5) 110.5 ?
C16 H16 O3 . 0.95 2.59 3.268(5) 128.5 ?
C7 H7AB O2 1_655 0.99 2.66 3.361(5) 128.4 ?
C7 H7AB O2 2_665 0.99 2.55 3.179(4) 121.3 ?
C4 H4 O1 2_566 0.95 2.40 3.219(4) 144.2 ?

loop_
_geom_torsion_atom_site_label_1
_geom_torsion_atom_site_label_2
_geom_torsion_atom_site_label_3
_geom_torsion_atom_site_label_4
_geom_torsion_site_symmetry_1
_geom_torsion_site_symmetry_2
_geom_torsion_site_symmetry_3
_geom_torsion_site_symmetry_4
_geom_torsion
_geom_torsion_publ_flag
O3 C1 N1 C5 . . . . -98.3(3) ?
C10 C1 N1 C5 . . . . 15.4(4) ?
O3 C1 N1 S1 . . . . 84.2(4) ?
C10 C1 N1 S1 . . . . -162.1(2) ?
C5 N1 S1 O1 . . . . -28.8(3) ?
C1 N1 S1 O1 . . . . 148.3(3) ?
C5 N1 S1 O2 . . . . -158.0(3) ?
C1 N1 S1 O2 . . . . 19.1(3) ?
C5 N1 S1 C9 . . . . 86.8(3) ?
C1 N1 S1 C9 . . . . -96.0(3) ?
N1 C1 O3 C7 . . . . 102.5(3) ?
C10 C1 O3 C7 . . . . -9.8(3) ?
O3 C1 C10 C11 . . . . 105.6(3) ?
N1 C1 C10 C11 . . . . -13.3(3) ?
O3 C1 C10 C6 . . . . -15.2(3) ?
N1 C1 C10 C6 . . . . -134.1(3) ?
O3 C1 C10 Br1 . . . . -135.7(2) ?
N1 C1 C10 Br1 . . . . 105.4(3) ?
C6 C10 C11 C12 . . . . -58.4(5) ?
C1 C10 C11 C12 . . . . -171.2(3) ?
Br1 C10 C11 C12 . . . . 69.7(4) ?
C6 C10 C11 C5 . . . . 120.1(3) ?
C1 C10 C11 C5 . . . . 7.3(4) ?
Br1 C10 C11 C5 . . . . -111.8(3) ?
C5 C11 C12 C2 . . . . -0.7(5) ?
C10 C11 C12 C2 . . . . 177.6(3) ?
C4 C2 C12 C11 . . . . -0.5(5) ?
Br2 C2 C12 C11 . . . . -179.7(3) ?
C8 C14 C15 C9 . . . . -0.8(8) ?
C8 C13 C16 C9 . . . . -1.4(7) ?
C11 C10 C6 C7 . . . . -80.3(3) ?
C1 C10 C6 C7 . . . . 32.7(3) ?
Br1 C10 C6 C7 . . . . 152.4(2) ?
C4 C3 C5 C11 . . . . -0.6(5) ?
C4 C3 C5 N1 . . . . -179.8(3) ?
C12 C11 C5 C3 . . . . 1.3(5) ?
C10 C11 C5 C3 . . . . -177.3(3) ?
C12 C11 C5 N1 . . . . -179.3(3) ?
C10 C11 C5 N1 . . . . 2.0(4) ?
C1 N1 C5 C3 . . . . 167.8(3) ?
S1 N1 C5 C3 . . . . -14.8(5) ?
C1 N1 C5 C11 . . . . -11.5(4) ?
S1 N1 C5 C11 . . . . 165.9(2) ?
C14 C15 C9 C16 . . . . -0.8(7) ?
C14 C15 C9 S1 . . . . -178.2(4) ?
C13 C16 C9 C15 . . . . 1.9(7) ?
C13 C16 C9 S1 . . . . 179.3(3) ?
O1 S1 C9 C15 . . . . -1.8(4) ?
O2 S1 C9 C15 . . . . 129.4(4) ?
N1 S1 C9 C15 . . . . -117.1(4) ?
O1 S1 C9 C16 . . . . -179.2(3) ?
O2 S1 C9 C16 . . . . -48.0(4) ?
N1 S1 C9 C16 . . . . 65.5(4) ?
C15 C14 C8 C13 . . . . 1.3(7) ?
C15 C14 C8 C17 . . . . -179.0(5) ?
C16 C13 C8 C14 . . . . -0.2(7) ?
C16 C13 C8 C17 . . . . -179.9(4) ?
C1 O3 C7 C6 . . . . 31.6(3) ?
C10 C6 C7 O3 . . . . -39.2(3) ?
C12 C2 C4 C3 . . . . 1.3(5) ?
Br2 C2 C4 C3 . . . . -179.6(3) ?
C5 C3 C4 C2 . . . . -0.6(5) ?
